data_2217266
loop_
_publ_author_name
'Bin, Yuejing'
'Zhao, Fuqun'
'Zhang, Fushi'
'Wang, Ru-Ji'

_publ_section_title
;
 3,4-Dicyanophenyl
 2,3,4,6-tetra-<i>O</i>-acetyl-\a-<small>D</small>-glucopyranoside
;
_journal_coeditor_code RZ2165
_journal_issue 1
_journal_name_full 'Acta Crystallographica Section E'
_journal_page_first o63
_journal_page_last o63
_journal_paper_doi 10.1107/S1600536807049860
_journal_volume 64
_journal_year 2008
_chemical_formula_iupac 'C22 H22 N2 O10'
_chemical_formula_moiety 'C22 H22 N2 O10'
_chemical_formula_sum 'C22 H22 N2 O10'
_chemical_formula_weight 474.42
_chemical_melting_point .159E-157
_chemical_name_systematic
;
3,4-Dicyanophenyl 2,3,4,6-tetra-O-acetyl-\a-D-glucopyranoside
;
_space_group_IT_number 19
_symmetry_cell_setting orthorhombic
_symmetry_space_group_name_Hall 'P 2ac 2ab'
_symmetry_space_group_name_H-M 'P 21 21 21'
_atom_sites_solution_hydrogens geom
_atom_sites_solution_primary direct
_atom_sites_solution_secondary difmap
_cell_angle_alpha 90.00
_cell_angle_beta 90.00
_cell_angle_gamma 90.00
_cell_formula_units_Z 4
_cell_length_a 8.175(2)
_cell_length_b 10.2076(10)
_cell_length_c 29.562(6)
_cell_measurement_reflns_used 46
_cell_measurement_temperature 295(2)
_cell_measurement_theta_max 12.40
_cell_measurement_theta_min 2.76
_cell_volume 2466.9(8)
_computing_cell_refinement 'XSCANS (Bruker, 1996)'
_computing_data_collection 'XSCANS (Bruker, 1996)'
_computing_data_reduction 'XSCANS (Bruker, 1996)'
_computing_molecular_graphics 'SHELXTL (Bruker, 1997)'
_computing_publication_material 'SHELXTL (Bruker, 1997)'
_computing_structure_refinement 'SHELXTL (Bruker, 1997)'
_computing_structure_solution 'SHELXTL (Bruker, 1997)'
_diffrn_ambient_temperature 295(2)
_diffrn_measured_fraction_theta_full 1.000
_diffrn_measured_fraction_theta_max 1.000
_diffrn_measurement_device_type 'Bruker P4'
_diffrn_measurement_method \w
_diffrn_radiation_monochromator graphite
_diffrn_radiation_source 'fine-focus sealed tube'
_diffrn_radiation_type MoK\a
_diffrn_radiation_wavelength 0.71073
_diffrn_reflns_av_R_equivalents 0.0557
_diffrn_reflns_av_sigmaI/netI 0.0758
_diffrn_reflns_limit_h_max 9
_diffrn_reflns_limit_h_min -9
_diffrn_reflns_limit_k_max 12
_diffrn_reflns_limit_k_min -12
_diffrn_reflns_limit_l_max 35
_diffrn_reflns_limit_l_min -35
_diffrn_reflns_number 5277
_diffrn_reflns_theta_full 25.49
_diffrn_reflns_theta_max 25.49
_diffrn_reflns_theta_min 2.11
_diffrn_standards_decay_% 0
_diffrn_standards_interval_count 97
_diffrn_standards_number 3
_exptl_absorpt_coefficient_mu 0.102
_exptl_absorpt_correction_type none
_exptl_crystal_colour colorless
_exptl_crystal_density_diffrn 1.277
_exptl_crystal_density_method 'not measured'
_exptl_crystal_description plate
_exptl_crystal_F_000 992
_exptl_crystal_size_max 0.6
_exptl_crystal_size_mid 0.5
_exptl_crystal_size_min 0.1
_refine_diff_density_max 0.163
_refine_diff_density_min -0.178
_refine_ls_extinction_method none
_refine_ls_goodness_of_fit_ref 1.063
_refine_ls_hydrogen_treatment constr
_refine_ls_matrix_type full
_refine_ls_number_parameters 307
_refine_ls_number_reflns 2639
_refine_ls_number_restraints 0
_refine_ls_restrained_S_all 1.063
_refine_ls_R_factor_all 0.1234
_refine_ls_R_factor_gt 0.0591
_refine_ls_shift/su_max 0.000
_refine_ls_shift/su_mean 0.000
_refine_ls_structure_factor_coef Fsqd
_refine_ls_weighting_details 'calc w=1/[\s^2^(Fo^2^)+(0.001P)^2^+0.8P] where P=(Fo^2^+2Fc^2^)/3'
_refine_ls_weighting_scheme calc
_refine_ls_wR_factor_gt 0.0957
_refine_ls_wR_factor_ref 0.1123
_reflns_number_gt 1348
_reflns_number_total 2639
_reflns_threshold_expression I>2\s(I)
_cod_data_source_file rz2165.cif
_cod_data_source_block I
_cod_depositor_comments
;
The following automatic conversions were performed:
'_symmetry_cell_setting' value 'Orthorhombic' changed to 'orthorhombic'
according to '/home/saulius/struct/CIF-dictionaries/cif_core.dic'
dictionary named 'cif_core.dic' version 2.4.1 from 2010-06-29.

Automatic conversion script
Id: cif_fix_enum 1527 2010-12-29 10:47:43Z saulius 

The following automatic conversions were performed:

'_symmetry_cell_setting' value 'Orthorhombic' changed to
'orthorhombic' according to
/home/saulius/struct/CIF-dictionaries/cif_core.dic dictionary named
'cif_core.dic' version 2.4.1 from 2010-06-29.

Automatic conversion script
Id: cif_fix_values 1715 2011-07-08 13:25:40Z adriana 
;
_cod_database_code 2217266
_cod_database_fobs_code 2217266

loop_
_symmetry_equiv_pos_as_xyz
'x, y, z'
'-x+1/2, -y, z+1/2'
'-x, y+1/2, -z+1/2'
'x+1/2, -y+1/2, -z'

loop_
_atom_site_type_symbol
_atom_site_label
_atom_site_fract_x
_atom_site_fract_y
_atom_site_fract_z
_atom_site_U_iso_or_equiv
_atom_site_adp_type
_atom_site_calc_flag
_atom_site_refinement_flags
_atom_site_occupancy
O O1 0.4684(4) 0.4661(4) 0.41414(12) 0.0701(11) Uani d . 1
O O2 0.3965(4) 0.5287(4) 0.34103(13) 0.0670(10) Uani d . 1
O O3 0.5901(5) 0.7056(4) 0.43421(13) 0.0681(10) Uani d . 1
O O4 0.4002(7) 0.8623(5) 0.43616(17) 0.1139(18) Uani d . 1
O O5 0.8048(4) 0.7509(4) 0.35957(13) 0.0712(11) Uani d . 1
O O6 1.0210(5) 0.6471(5) 0.38745(18) 0.1015(16) Uani d . 1
O O7 0.8182(5) 0.5260(4) 0.30029(14) 0.0796(12) Uani d . 1
O O8 0.8314(7) 0.6754(6) 0.2448(2) 0.144(2) Uani d . 1
O O9 0.4682(5) 0.5005(4) 0.24344(15) 0.0786(12) Uani d . 1
O O10 0.5851(7) 0.3686(5) 0.19353(16) 0.1202(19) Uani d . 1
N N1 -0.0545(8) -0.0194(6) 0.4681(2) 0.126(2) Uani d . 1
N N2 -0.2037(8) 0.2687(7) 0.3913(3) 0.152(3) Uani d . 1
C C1 0.0363(10) 0.0603(7) 0.4593(2) 0.093(2) Uani d . 1
C C2 -0.0744(9) 0.2681(7) 0.4048(3) 0.102(3) Uani d . 1
C C3 0.1489(8) 0.1642(6) 0.4468(2) 0.0793(19) Uani d . 1
C C4 0.0938(7) 0.2671(6) 0.4191(2) 0.0792(18) Uani d . 1
C C5 0.1966(7) 0.3700(6) 0.4070(2) 0.0753(17) Uani d . 1
H H5A 0.1593 0.4382 0.3889 0.090 Uiso calc R 1
C C6 0.3586(7) 0.3678(6) 0.4229(2) 0.0657(16) Uani d . 1
C C7 0.4143(8) 0.2645(6) 0.4483(2) 0.0771(18) Uani d . 1
H H7A 0.5227 0.2631 0.4578 0.093 Uiso calc R 1
C C8 0.3113(8) 0.1623(6) 0.4598(2) 0.086(2) Uani d . 1
H H8A 0.3515 0.0919 0.4763 0.103 Uiso calc R 1
C C9 0.4184(7) 0.5689(5) 0.38547(19) 0.0619(15) Uani d . 1
H H9A 0.3145 0.6038 0.3968 0.074 Uiso calc R 1
C C10 0.5487(6) 0.6784(5) 0.38800(19) 0.0591(15) Uani d . 1
H H10A 0.5069 0.7580 0.3735 0.071 Uiso calc R 1
C C11 0.7051(6) 0.6337(5) 0.36433(18) 0.0585(14) Uani d . 1
H H11A 0.7621 0.5676 0.3825 0.070 Uiso calc R 1
C C12 0.6682(7) 0.5818(5) 0.31787(19) 0.0654(16) Uani d . 1
H H12A 0.6283 0.6519 0.2981 0.078 Uiso calc R 1
C C13 0.5412(7) 0.4711(5) 0.32161(18) 0.0634(15) Uani d . 1
H H13A 0.5831 0.4044 0.3425 0.076 Uiso calc R 1
C C14 0.5095(9) 0.8067(6) 0.4539(2) 0.0795(19) Uani d . 1
C C15 0.5743(8) 0.8297(6) 0.50044(19) 0.096(2) Uani d . 1
H H15A 0.5151 0.9003 0.5143 0.145 Uiso calc R 1
H H15B 0.6882 0.8519 0.4988 0.145 Uiso calc R 1
H H15C 0.5611 0.7516 0.5182 0.145 Uiso calc R 1
C C16 0.9631(8) 0.7418(7) 0.3712(2) 0.0781(18) Uani d . 1
C C17 1.0494(8) 0.8681(6) 0.3598(2) 0.112(3) Uani d . 1
H H17A 1.1629 0.8612 0.3678 0.168 Uiso calc R 1
H H17B 1.0004 0.9389 0.3763 0.168 Uiso calc R 1
H H17C 1.0398 0.8848 0.3279 0.168 Uiso calc R 1
C C18 0.8902(9) 0.5880(9) 0.2644(3) 0.102(3) Uani d . 1
C C19 1.0554(7) 0.5319(8) 0.2574(3) 0.130(3) Uani d . 1
H H19A 1.1076 0.5755 0.2325 0.194 Uiso calc R 1
H H19B 1.0462 0.4401 0.2509 0.194 Uiso calc R 1
H H19C 1.1196 0.5438 0.2843 0.194 Uiso calc R 1
C C20 0.5023(8) 0.4075(6) 0.27799(19) 0.0785(18) Uani d . 1
H H20A 0.5939 0.3534 0.2688 0.094 Uiso calc R 1
H H20B 0.4081 0.3508 0.2819 0.094 Uiso calc R 1
C C21 0.5168(8) 0.4719(7) 0.2017(2) 0.0803(18) Uani d . 1
C C22 0.4807(12) 0.5694(7) 0.1681(2) 0.126(3) Uani d . 1
H H22A 0.5217 0.5411 0.1393 0.189 Uiso calc R 1
H H22B 0.5318 0.6507 0.1763 0.189 Uiso calc R 1
H H22C 0.3645 0.5817 0.1662 0.189 Uiso calc R 1

loop_
_atom_site_aniso_label
_atom_site_aniso_U_11
_atom_site_aniso_U_22
_atom_site_aniso_U_33
_atom_site_aniso_U_12
_atom_site_aniso_U_13
_atom_site_aniso_U_23
O1 0.061(2) 0.062(2) 0.088(3) -0.007(2) -0.002(2) 0.012(2)
O2 0.058(2) 0.065(2) 0.078(3) -0.006(2) -0.002(2) -0.002(2)
O3 0.072(3) 0.069(2) 0.064(2) 0.007(2) -0.003(2) -0.005(2)
O4 0.117(4) 0.113(4) 0.111(4) 0.050(4) -0.010(3) -0.029(3)
O5 0.057(2) 0.065(3) 0.091(3) -0.009(2) -0.005(2) 0.008(2)
O6 0.062(3) 0.089(3) 0.153(4) 0.006(3) -0.017(3) 0.007(3)
O7 0.069(3) 0.080(3) 0.089(3) 0.021(3) 0.002(2) -0.007(3)
O8 0.106(4) 0.159(5) 0.167(6) 0.018(4) 0.039(4) 0.058(5)
O9 0.092(3) 0.071(3) 0.072(3) 0.011(3) 0.000(3) -0.008(2)
O10 0.153(5) 0.099(4) 0.108(4) 0.027(4) 0.019(4) -0.021(3)
N1 0.121(6) 0.075(4) 0.181(7) -0.021(4) 0.017(5) 0.017(4)
N2 0.077(4) 0.114(5) 0.266(9) -0.018(5) -0.039(6) 0.042(6)
C1 0.104(6) 0.066(4) 0.109(5) -0.010(5) 0.005(5) 0.004(4)
C2 0.071(5) 0.074(5) 0.162(7) -0.012(4) -0.010(5) 0.016(5)
C3 0.082(5) 0.056(4) 0.101(5) -0.009(4) 0.015(4) 0.005(4)
C4 0.071(4) 0.058(4) 0.109(5) -0.004(4) 0.004(4) 0.006(4)
C5 0.076(4) 0.063(4) 0.086(4) -0.002(4) 0.003(4) 0.010(4)
C6 0.067(4) 0.060(4) 0.070(4) -0.005(3) 0.006(3) 0.003(3)
C7 0.079(4) 0.066(4) 0.086(4) 0.003(4) -0.005(4) 0.003(4)
C8 0.087(5) 0.063(4) 0.107(5) 0.004(4) -0.006(4) 0.013(4)
C9 0.057(4) 0.061(3) 0.068(4) -0.005(3) -0.001(3) 0.004(3)
C10 0.058(4) 0.052(3) 0.067(4) 0.003(3) 0.006(3) 0.005(3)
C11 0.051(3) 0.054(4) 0.070(4) 0.000(3) -0.005(3) 0.005(3)
C12 0.060(4) 0.060(4) 0.076(4) 0.010(3) -0.001(3) 0.004(3)
C13 0.065(4) 0.056(3) 0.069(4) 0.007(3) -0.005(3) 0.001(3)
C14 0.076(5) 0.071(4) 0.092(5) -0.004(4) 0.007(4) -0.001(4)
C15 0.114(6) 0.100(5) 0.075(4) -0.009(5) -0.009(4) -0.007(4)
C16 0.062(4) 0.089(5) 0.084(5) -0.006(4) 0.005(4) -0.003(4)
C17 0.097(5) 0.109(6) 0.130(6) -0.048(5) -0.012(5) 0.001(5)
C18 0.066(5) 0.126(8) 0.114(7) 0.000(5) 0.022(5) -0.002(6)
C19 0.065(5) 0.180(8) 0.144(7) 0.011(6) 0.018(5) -0.035(7)
C20 0.090(5) 0.063(4) 0.083(4) 0.002(4) -0.013(4) -0.002(4)
C21 0.092(5) 0.072(4) 0.077(5) -0.016(4) 0.005(4) -0.007(4)
C22 0.204(9) 0.103(5) 0.072(4) 0.014(7) -0.009(5) 0.010(5)

loop_
_atom_type_symbol
_atom_type_description
_atom_type_scat_dispersion_real
_atom_type_scat_dispersion_imag
_atom_type_scat_source
C C 0.0033 0.0000 'International Tables Vol C Tables 4.2.6.8 and 6.1.1.4'
H H 0.0000 0.0000 'International Tables Vol C Tables 4.2.6.8 and 6.1.1.4'
N N 0.0061 0.0000 'International Tables Vol C Tables 4.2.6.8 and 6.1.1.4'
O O 0.0106 0.0000 'International Tables Vol C Tables 4.2.6.8 and 6.1.1.4'

loop_
_geom_angle_atom_site_label_1
_geom_angle_atom_site_label_2
_geom_angle_atom_site_label_3
_geom_angle
C6 O1 C9 118.0(4)
C9 O2 C13 113.1(4)
C14 O3 C10 116.2(5)
C16 O5 C11 117.3(5)
C18 O7 C12 117.4(5)
C21 O9 C20 117.5(5)
N1 C1 C3 178.0(9)
N2 C2 C4 176.4(10)
C8 C3 C4 118.7(6)
C8 C3 C1 121.9(7)
C4 C3 C1 119.4(6)
C5 C4 C3 121.3(6)
C5 C4 C2 119.7(6)
C3 C4 C2 118.9(6)
C4 C5 C6 118.1(6)
C4 C5 H5A 121.0
C6 C5 H5A 121.0
O1 C6 C7 116.7(6)
O1 C6 C5 122.8(6)
C7 C6 C5 120.6(6)
C6 C7 C8 120.8(6)
C6 C7 H7A 119.6
C8 C7 H7A 119.6
C3 C8 C7 120.4(6)
C3 C8 H8A 119.8
C7 C8 H8A 119.8
O2 C9 O1 112.7(4)
O2 C9 C10 110.4(4)
O1 C9 C10 108.1(4)
O2 C9 H9A 108.5
O1 C9 H9A 108.5
C10 C9 H9A 108.5
O3 C10 C11 107.2(4)
O3 C10 C9 110.4(4)
C11 C10 C9 109.8(4)
O3 C10 H10A 109.8
C11 C10 H10A 109.8
C9 C10 H10A 109.8
O5 C11 C12 108.3(4)
O5 C11 C10 105.5(4)
C12 C11 C10 110.8(4)
O5 C11 H11A 110.7
C12 C11 H11A 110.7
C10 C11 H11A 110.7
O7 C12 C11 107.3(4)
O7 C12 C13 107.9(4)
C11 C12 C13 109.2(4)
O7 C12 H12A 110.8
C11 C12 H12A 110.8
C13 C12 H12A 110.8
O2 C13 C20 110.5(5)
O2 C13 C12 106.4(4)
C20 C13 C12 113.9(5)
O2 C13 H13A 108.6
C20 C13 H13A 108.6
C12 C13 H13A 108.6
O4 C14 O3 122.9(7)
O4 C14 C15 127.0(7)
O3 C14 C15 110.1(6)
C14 C15 H15A 109.5
C14 C15 H15B 109.5
H15A C15 H15B 109.5
C14 C15 H15C 109.5
H15A C15 H15C 109.5
H15B C15 H15C 109.5
O6 C16 O5 123.3(7)
O6 C16 C17 127.2(6)
O5 C16 C17 109.5(6)
C16 C17 H17A 109.5
C16 C17 H17B 109.5
H17A C17 H17B 109.5
C16 C17 H17C 109.5
H17A C17 H17C 109.5
H17B C17 H17C 109.5
O8 C18 O7 124.1(7)
O8 C18 C19 127.0(9)
O7 C18 C19 108.8(8)
C18 C19 H19A 109.5
C18 C19 H19B 109.5
H19A C19 H19B 109.5
C18 C19 H19C 109.5
H19A C19 H19C 109.5
H19B C19 H19C 109.5
O9 C20 C13 112.1(5)
O9 C20 H20A 109.2
C13 C20 H20A 109.2
O9 C20 H20B 109.2
C13 C20 H20B 109.2
H20A C20 H20B 107.9
O10 C21 O9 120.9(7)
O10 C21 C22 123.8(7)
O9 C21 C22 115.4(7)
C21 C22 H22A 109.5
C21 C22 H22B 109.5
H22A C22 H22B 109.5
C21 C22 H22C 109.5
H22A C22 H22C 109.5
H22B C22 H22C 109.5

loop_
_geom_bond_atom_site_label_1
_geom_bond_atom_site_label_2
_geom_bond_distance
O1 C6 1.371(6)
O1 C9 1.409(6)
O2 C9 1.388(6)
O2 C13 1.441(6)
O3 C14 1.355(7)
O3 C10 1.434(6)
O4 C14 1.182(7)
O5 C16 1.343(7)
O5 C11 1.454(6)
O6 C16 1.178(7)
O7 C18 1.369(8)
O7 C12 1.449(6)
O8 C18 1.168(9)
O9 C21 1.327(7)
O9 C20 1.422(6)
O10 C21 1.218(7)
N1 C1 1.132(8)
N2 C2 1.130(8)
C1 C3 1.452(9)
C2 C4 1.439(9)
C3 C8 1.382(8)
C3 C4 1.407(8)
C4 C5 1.392(7)
C5 C6 1.406(8)
C5 H5A 0.9300
C6 C7 1.371(7)
C7 C8 1.383(8)
C7 H7A 0.9300
C8 H8A 0.9300
C9 C10 1.546(6)
C9 H9A 0.9800
C10 C11 1.528(7)
C10 H10A 0.9800
C11 C12 1.503(7)
C11 H11A 0.9800
C12 C13 1.539(7)
C12 H12A 0.9800
C13 C20 1.478(7)
C13 H13A 0.9800
C14 C15 1.493(8)
C15 H15A 0.9600
C15 H15B 0.9600
C15 H15C 0.9600
C16 C17 1.509(8)
C17 H17A 0.9600
C17 H17B 0.9600
C17 H17C 0.9600
C18 C19 1.481(9)
C19 H19A 0.9600
C19 H19B 0.9600
C19 H19C 0.9600
C20 H20A 0.9700
C20 H20B 0.9700
C21 C22 1.438(8)
C22 H22A 0.9600
C22 H22B 0.9600
C22 H22C 0.9600

loop_
_geom_hbond_atom_site_label_D
_geom_hbond_atom_site_label_H
_geom_hbond_atom_site_label_A
_geom_hbond_site_symmetry_A
_geom_hbond_distance_DH
_geom_hbond_distance_HA
_geom_hbond_distance_DA
_geom_hbond_angle_DHA
C5 H5A O2 . 0.93 2.57 3.016(7) 109.8
C11 H11A O6 . 0.98 2.27 2.675(6) 103.4
C12 H12A O8 . 0.98 2.30 2.713(8) 104.1
C13 H13A O1 . 0.98 2.40 2.800(6) 103.7
C20 H20A O10 . 0.97 2.23 2.617(7) 102.4
C5 H5A O6 1_455 0.93 2.41 3.224(8) 145.6
C9 H9A O6 1_455 0.98 2.46 3.346(7) 150.9
C10 H10A O10 3_655 0.98 2.40 3.283(7) 149.3
C15 H15C N1 4_556 0.96 2.58 3.465(9) 152.6

loop_
_cod_related_entry_id
_cod_related_entry_database
_cod_related_entry_code
1 ChemSpider 21195705
